data_7206599
loop_
_publ_author_name
'Anthony, Savarimuthu Philip'
'Delaney, Colm'
'Varughese, Sunil'
'Wang, Longsheng'
'Draper, Sylvia M.'

_publ_section_title
;
 Supramolecular luminescent system based on
 2-cyano-3(4-(diphenylamino)phenyl) acrylic acid: Chiral luminescent host
 for selective CH3CN sensor
;
_journal_issue 22
_journal_name_full CrystEngComm
_journal_page_first 6706
_journal_paper_doi 10.1039/c1ce05187c
_journal_volume 13
_journal_year 2011
_chemical_formula_sum 'C26 H26.5 N3.5 O2'
_chemical_formula_weight 420.01
_chemical_name_common CDPA-Propylamine
_chemical_name_systematic
;
?
;
_space_group_IT_number 14
_symmetry_cell_setting monoclinic
_symmetry_space_group_name_Hall '-P 2ybc'
_symmetry_space_group_name_H-M 'P 1 21/c 1'
_atom_sites_solution_hydrogens geom
_atom_sites_solution_primary direct
_atom_sites_solution_secondary difmap
_audit_creation_method SHELXL-97
_cell_angle_alpha 90.00
_cell_angle_beta 118.114(7)
_cell_angle_gamma 90.00
_cell_formula_units_Z 4
_cell_length_a 20.497(8)
_cell_length_b 6.687(3)
_cell_length_c 20.628(8)
_cell_measurement_temperature 150(2)
_cell_volume 2493.8(18)
_computing_cell_refinement 'Bruker SMART'
_computing_data_collection 'Bruker SMART'
_computing_data_reduction 'Bruker SAINT'
_computing_molecular_graphics 'Bruker SHELXTL'
_computing_publication_material 'Bruker SHELXTL'
_computing_structure_refinement 'SHELXL-97 (Sheldrick, 1997)'
_computing_structure_solution 'SHELXS-97 (Sheldrick, 1990)'
_diffrn_ambient_temperature 150(2)
_diffrn_measured_fraction_theta_full 0.998
_diffrn_measured_fraction_theta_max 0.998
_diffrn_measurement_device_type 'CCD area detector'
_diffrn_measurement_method 'phi and omega scans'
_diffrn_radiation_monochromator graphite
_diffrn_radiation_source 'fine-focus sealed tube'
_diffrn_radiation_type MoK\a
_diffrn_radiation_wavelength 0.71073
_diffrn_reflns_av_R_equivalents 0.0776
_diffrn_reflns_av_sigmaI/netI 0.0586
_diffrn_reflns_limit_h_max 24
_diffrn_reflns_limit_h_min -24
_diffrn_reflns_limit_k_max 7
_diffrn_reflns_limit_k_min -7
_diffrn_reflns_limit_l_max 24
_diffrn_reflns_limit_l_min -24
_diffrn_reflns_number 24686
_diffrn_reflns_theta_full 25.00
_diffrn_reflns_theta_max 25.00
_diffrn_reflns_theta_min 2.94
_exptl_absorpt_coefficient_mu 0.072
_exptl_absorpt_correction_T_max 0.9943
_exptl_absorpt_correction_T_min 0.9871
_exptl_absorpt_correction_type multi-scan
_exptl_absorpt_process_details 'blessing, Acta Cryst. 1995(A51) 33-38'
_exptl_crystal_density_diffrn 1.119
_exptl_crystal_density_method 'not measured'
_exptl_crystal_F_000 892
_exptl_crystal_size_max 0.18
_exptl_crystal_size_mid 0.13
_exptl_crystal_size_min 0.08
_refine_diff_density_max 0.622
_refine_diff_density_min -0.297
_refine_diff_density_rms 0.074
_refine_ls_extinction_method none
_refine_ls_goodness_of_fit_ref 1.083
_refine_ls_hydrogen_treatment mixed
_refine_ls_matrix_type full
_refine_ls_number_parameters 311
_refine_ls_number_reflns 4375
_refine_ls_number_restraints 0
_refine_ls_restrained_S_all 1.083
_refine_ls_R_factor_all 0.1027
_refine_ls_R_factor_gt 0.0834
_refine_ls_shift/su_max 0.002
_refine_ls_shift/su_mean 0.000
_refine_ls_structure_factor_coef Fsqd
_refine_ls_weighting_details 'calc w=1/[\s^2^(Fo^2^)+(0.1132P)^2^+2.6919P] where P=(Fo^2^+2Fc^2^)/3'
_refine_ls_weighting_scheme calc
_refine_ls_wR_factor_gt 0.2160
_refine_ls_wR_factor_ref 0.2298
_reflns_number_gt 3394
_reflns_number_total 4375
_reflns_threshold_expression >2sigma(I)
_cod_data_source_file c1ce05187c.txt
_cod_data_source_block l
_cod_depositor_comments
;
The following automatic conversions were performed:

'_symmetry_cell_setting' value 'Monoclinic' changed to 'monoclinic'
according to /home/saulius/struct/CIF-dictionaries/cif_core.dic
dictionary named 'cif_core.dic' version 2.4.1 from 2010-06-29.

Automatic conversion script
Id: cif_fix_values 1715 2011-07-08 13:25:40Z adriana 
;
_cod_original_sg_symbol_H-M P2(1)/c
_cod_original_formula_sum 'C26 H26.50 N3.50 O2'
_cod_database_code 7206599

loop_
_symmetry_equiv_pos_as_xyz
'x, y, z'
'-x, y+1/2, -z+1/2'
'-x, -y, -z'
'x, -y-1/2, z-1/2'

loop_
_atom_site_label
_atom_site_type_symbol
_atom_site_fract_x
_atom_site_fract_y
_atom_site_fract_z
_atom_site_U_iso_or_equiv
_atom_site_adp_type
_atom_site_occupancy
_atom_site_symmetry_multiplicity
_atom_site_calc_flag
_atom_site_refinement_flags
_atom_site_disorder_assembly
_atom_site_disorder_group
N80 N 0.0455(5) 0.918(2) 0.6084(6) 0.133(5) Uani 0.50 1 d P A 1
C81 C 0.0212(5) 0.8195(16) 0.5693(7) 0.071(3) Uani 0.50 1 d P A 1
C82 C -0.0141(8) 0.681(3) 0.5095(9) 0.150(7) Uani 0.50 1 d P A 1
H82A H -0.0462 0.7543 0.4644 0.224 Uiso 0.50 1 calc PR A 1
H82B H -0.0438 0.5859 0.5206 0.224 Uiso 0.50 1 calc PR A 1
H82C H 0.0237 0.6084 0.5025 0.224 Uiso 0.50 1 calc PR A 1
O1A O 0.05855(13) 0.5410(3) 0.38204(13) 0.0495(7) Uani 1 1 d . B 2
O1B O 0.06604(14) 0.8342(4) 0.33592(12) 0.0526(7) Uani 1 1 d . B 2
N3 N 0.18058(19) 1.1508(4) 0.47543(16) 0.0543(9) Uani 1 1 d . B 2
N5 N 0.39231(13) 0.7411(4) 0.81356(12) 0.0321(6) Uani 1 1 d . B 2
C1 C 0.08362(16) 0.7130(5) 0.38703(16) 0.0315(7) Uani 1 1 d . B 2
C2 C 0.14247(15) 0.7790(4) 0.46216(15) 0.0272(7) Uani 1 1 d . B 2
C3 C 0.16298(17) 0.9863(5) 0.47040(15) 0.0338(7) Uani 1 1 d . B 2
C4 C 0.17737(15) 0.6444(4) 0.51530(15) 0.0284(7) Uani 1 1 d . B 2
H4 H 0.1634 0.5091 0.5018 0.034 Uiso 1 1 calc R B 2
C6 C 0.34083(15) 0.7189(4) 0.73903(15) 0.0272(6) Uani 1 1 d . B 2
C7 C 0.34086(17) 0.5517(5) 0.69909(16) 0.0350(7) Uani 1 1 d . B 2
H7 H 0.3781 0.4526 0.7217 0.042 Uiso 1 1 calc R B 2
C8 C 0.28751(17) 0.5280(4) 0.62707(16) 0.0327(7) Uani 1 1 d . B 2
H8 H 0.2869 0.4097 0.6013 0.039 Uiso 1 1 calc R B 2
C9 C 0.23396(15) 0.6765(4) 0.59120(15) 0.0274(7) Uani 1 1 d . B 2
C10 C 0.23522(15) 0.8459(4) 0.63109(15) 0.0272(6) Uani 1 1 d . B 2
H10 H 0.1998 0.9488 0.6078 0.033 Uiso 1 1 calc R B 2
C11 C 0.28722(15) 0.8660(4) 0.70385(15) 0.0283(7) Uani 1 1 d . B 2
H11 H 0.2866 0.9815 0.7304 0.034 Uiso 1 1 calc R B 2
C12 C 0.46267(15) 0.6430(4) 0.84356(15) 0.0278(7) Uani 1 1 d . B 2
C13 C 0.50912(17) 0.6767(5) 0.81344(18) 0.0360(7) Uani 1 1 d . B 2
H13 H 0.4944 0.7644 0.7727 0.043 Uiso 1 1 calc R B 2
C14 C 0.57752(18) 0.5818(5) 0.8428(2) 0.0414(8) Uani 1 1 d . B 2
H14 H 0.6091 0.6035 0.8215 0.050 Uiso 1 1 calc R B 2
C15 C 0.59972(17) 0.4568(5) 0.90246(18) 0.0397(8) Uani 1 1 d . B 2
H15 H 0.6468 0.3937 0.9229 0.048 Uiso 1 1 calc R B 2
C16 C 0.5531(2) 0.4239(5) 0.93220(17) 0.0438(9) Uani 1 1 d . B 2
H16 H 0.5681 0.3374 0.9733 0.053 Uiso 1 1 calc R B 2
C17 C 0.48453(18) 0.5159(5) 0.90274(16) 0.0362(8) Uani 1 1 d . B 2
H17 H 0.4525 0.4912 0.9234 0.043 Uiso 1 1 calc R B 2
C18 C 0.37087(15) 0.8378(4) 0.86168(15) 0.0284(7) Uani 1 1 d . B 2
C19 C 0.30626(19) 0.7850(6) 0.86223(19) 0.0487(9) Uani 1 1 d . B 2
H19 H 0.2764 0.6807 0.8311 0.058 Uiso 1 1 calc R B 2
C20 C 0.2849(2) 0.8823(8) 0.9075(2) 0.0678(14) Uani 1 1 d . B 2
H20 H 0.2398 0.8462 0.9070 0.081 Uiso 1 1 calc R B 2
C21 C 0.3279(3) 1.0319(8) 0.9536(2) 0.0667(14) Uani 1 1 d . B 2
H21 H 0.3126 1.0995 0.9847 0.080 Uiso 1 1 calc R B 2
C22 C 0.3928(2) 1.0822(6) 0.95421(19) 0.0554(11) Uani 1 1 d . B 2
H22 H 0.4232 1.1838 0.9865 0.066 Uiso 1 1 calc R B 2
C23 C 0.41477(19) 0.9863(5) 0.90803(17) 0.0391(8) Uani 1 1 d . B 2
H23 H 0.4597 1.0227 0.9084 0.047 Uiso 1 1 calc R B 2
N90 N 0.05817(17) 0.2328(5) 0.29661(16) 0.0468(8) Uani 1 1 d . C 2
C91 C 0.1216(3) 0.2762(6) 0.2863(2) 0.0633(12) Uani 1 1 d . C 2
H91A H 0.1664 0.2843 0.3347 0.076 Uiso 1 1 calc R C 2
H91B H 0.1147 0.4071 0.2615 0.076 Uiso 1 1 calc R C 2
C92 C 0.1317(3) 0.1152(7) 0.2403(3) 0.0727(13) Uani 1 1 d . C 2
H92A H 0.1433 -0.0129 0.2676 0.087 Uiso 1 1 calc R C 2
H92B H 0.0848 0.0977 0.1943 0.087 Uiso 1 1 calc R C 2
C93 C 0.1913(3) 0.1638(9) 0.2222(4) 0.0947(18) Uani 1 1 d . C 2
H93A H 0.1960 0.0557 0.1927 0.142 Uiso 1 1 calc R C 2
H93B H 0.2380 0.1790 0.2677 0.142 Uiso 1 1 calc R C 2
H93C H 0.1795 0.2890 0.1943 0.142 Uiso 1 1 calc R C 2
H90A H 0.051(2) 0.332(6) 0.328(2) 0.053(11) Uiso 1 1 d . D 2
H90B H 0.063(2) 0.089(7) 0.318(2) 0.056(11) Uiso 1 1 d . E 2
H90C H 0.013(2) 0.243(6) 0.251(3) 0.063(12) Uiso 1 1 d . F 2

loop_
_atom_site_aniso_label
_atom_site_aniso_U_11
_atom_site_aniso_U_22
_atom_site_aniso_U_33
_atom_site_aniso_U_23
_atom_site_aniso_U_13
_atom_site_aniso_U_12
N80 0.036(4) 0.236(15) 0.112(8) -0.097(9) 0.022(5) -0.003(6)
C81 0.044(5) 0.093(7) 0.098(8) -0.041(6) 0.050(5) -0.021(5)
C82 0.112(11) 0.25(2) 0.143(13) -0.027(14) 0.106(11) -0.045(13)
O1A 0.0443(14) 0.0303(13) 0.0418(14) -0.0114(10) -0.0062(11) -0.0030(10)
O1B 0.0595(16) 0.0501(15) 0.0207(11) -0.0005(11) -0.0038(11) -0.0141(12)
N3 0.070(2) 0.0273(16) 0.0334(16) -0.0006(12) -0.0017(15) -0.0010(14)
N5 0.0260(13) 0.0447(16) 0.0180(12) -0.0025(11) 0.0040(10) 0.0111(11)
C1 0.0273(15) 0.0308(17) 0.0239(15) -0.0079(13) 0.0018(12) 0.0044(13)
C2 0.0272(15) 0.0246(15) 0.0216(14) -0.0073(12) 0.0047(12) 0.0016(12)
C3 0.0368(17) 0.0279(17) 0.0166(14) -0.0017(12) -0.0041(12) 0.0058(13)
C4 0.0282(15) 0.0238(15) 0.0256(15) -0.0055(12) 0.0062(12) -0.0005(12)
C6 0.0235(14) 0.0318(16) 0.0201(14) 0.0015(12) 0.0051(11) 0.0031(12)
C7 0.0347(17) 0.0308(16) 0.0266(15) 0.0021(13) 0.0039(13) 0.0109(13)
C8 0.0380(17) 0.0230(15) 0.0259(15) -0.0020(12) 0.0059(13) 0.0052(13)
C9 0.0263(14) 0.0264(15) 0.0214(14) -0.0006(12) 0.0044(12) 0.0012(12)
C10 0.0242(14) 0.0285(15) 0.0232(14) 0.0001(12) 0.0064(12) 0.0060(12)
C11 0.0275(15) 0.0291(15) 0.0227(14) -0.0050(12) 0.0072(12) 0.0028(12)
C12 0.0248(14) 0.0294(15) 0.0196(14) -0.0035(12) 0.0025(12) 0.0032(12)
C13 0.0338(17) 0.0334(17) 0.0391(17) 0.0109(14) 0.0159(14) 0.0075(14)
C14 0.0350(17) 0.0327(17) 0.058(2) 0.0036(16) 0.0236(16) 0.0060(14)
C15 0.0278(16) 0.0349(18) 0.0393(18) -0.0067(14) 0.0016(14) 0.0105(13)
C16 0.051(2) 0.0420(19) 0.0259(16) 0.0086(14) 0.0083(15) 0.0214(16)
C17 0.0418(18) 0.0385(18) 0.0263(15) 0.0040(13) 0.0144(14) 0.0103(14)
C18 0.0274(15) 0.0340(16) 0.0190(13) 0.0065(12) 0.0069(12) 0.0098(12)
C19 0.0376(19) 0.072(3) 0.0352(18) 0.0015(18) 0.0164(15) -0.0053(18)
C20 0.046(2) 0.125(4) 0.042(2) 0.010(3) 0.0281(19) 0.017(3)
C21 0.071(3) 0.100(4) 0.034(2) 0.013(2) 0.030(2) 0.052(3)
C22 0.072(3) 0.049(2) 0.0307(18) -0.0065(16) 0.0125(18) 0.021(2)
C23 0.0395(18) 0.0426(19) 0.0297(16) -0.0042(14) 0.0118(14) -0.0001(15)
N90 0.0464(18) 0.0416(18) 0.0251(14) -0.0044(13) -0.0058(14) 0.0103(14)
C91 0.078(3) 0.050(2) 0.047(2) 0.0096(19) 0.017(2) 0.013(2)
C92 0.069(3) 0.062(3) 0.081(3) 0.011(2) 0.030(3) 0.004(2)
C93 0.088(4) 0.089(4) 0.117(5) 0.021(4) 0.056(4) 0.007(3)

loop_
_atom_type_symbol
_atom_type_description
_atom_type_scat_dispersion_real
_atom_type_scat_dispersion_imag
_atom_type_scat_source
C C 0.0033 0.0016 'International Tables Vol C Tables 4.2.6.8 and 6.1.1.4'
H H 0.0000 0.0000 'International Tables Vol C Tables 4.2.6.8 and 6.1.1.4'
N N 0.0061 0.0033 'International Tables Vol C Tables 4.2.6.8 and 6.1.1.4'
O O 0.0106 0.0060 'International Tables Vol C Tables 4.2.6.8 and 6.1.1.4'

loop_
_geom_angle_atom_site_label_1
_geom_angle_atom_site_label_2
_geom_angle_atom_site_label_3
_geom_angle
N80 C81 C82 177.2(17)
C6 N5 C18 119.6(2)
C6 N5 C12 120.6(2)
C18 N5 C12 119.2(2)
O1B C1 O1A 126.2(3)
O1B C1 C2 116.9(3)
O1A C1 C2 116.9(3)
C4 C2 C3 122.7(3)
C4 C2 C1 120.3(3)
C3 C2 C1 116.8(2)
N3 C3 C2 177.5(4)
C2 C4 C9 129.0(3)
C2 C4 H4 115.5
C9 C4 H4 115.5
C7 C6 C11 118.6(3)
C7 C6 N5 121.6(3)
C11 C6 N5 119.7(3)
C8 C7 C6 120.7(3)
C8 C7 H7 119.7
C6 C7 H7 119.7
C7 C8 C9 120.9(3)
C7 C8 H8 119.6
C9 C8 H8 119.6
C10 C9 C8 118.1(3)
C10 C9 C4 122.5(3)
C8 C9 C4 119.3(3)
C11 C10 C9 120.8(3)
C11 C10 H10 119.6
C9 C10 H10 119.6
C10 C11 C6 120.8(3)
C10 C11 H11 119.6
C6 C11 H11 119.6
C17 C12 C13 119.6(3)
C17 C12 N5 120.4(3)
C13 C12 N5 120.0(3)
C12 C13 C14 119.9(3)
C12 C13 H13 120.1
C14 C13 H13 120.1
C15 C14 C13 120.5(3)
C15 C14 H14 119.8
C13 C14 H14 119.8
C16 C15 C14 119.3(3)
C16 C15 H15 120.3
C14 C15 H15 120.3
C15 C16 C17 120.6(3)
C15 C16 H16 119.7
C17 C16 H16 119.7
C12 C17 C16 120.1(3)
C12 C17 H17 119.9
C16 C17 H17 119.9
C19 C18 C23 119.7(3)
C19 C18 N5 120.4(3)
C23 C18 N5 119.9(3)
C20 C19 C18 120.2(4)
C20 C19 H19 119.9
C18 C19 H19 119.9
C19 C20 C21 120.8(4)
C19 C20 H20 119.6
C21 C20 H20 119.6
C22 C21 C20 119.2(4)
C22 C21 H21 120.4
C20 C21 H21 120.4
C21 C22 C23 120.6(4)
C21 C22 H22 119.7
C23 C22 H22 119.7
C18 C23 C22 119.5(3)
C18 C23 H23 120.2
C22 C23 H23 120.2
C91 N90 H90A 113(2)
C91 N90 H90B 110(2)
H90A N90 H90B 110(3)
C91 N90 H90C 111(2)
H90A N90 H90C 103(3)
H90B N90 H90C 110(3)
N90 C91 C92 110.4(4)
N90 C91 H91A 109.6
C92 C91 H91A 109.6
N90 C91 H91B 109.6
C92 C91 H91B 109.6
H91A C91 H91B 108.1
C93 C92 C91 112.2(4)
C93 C92 H92A 109.2
C91 C92 H92A 109.2
C93 C92 H92B 109.2
C91 C92 H92B 109.2
H92A C92 H92B 107.9
C92 C93 H93A 109.5
C92 C93 H93B 109.5
H93A C93 H93B 109.5
C92 C93 H93C 109.5
H93A C93 H93C 109.5
H93B C93 H93C 109.5

loop_
_geom_bond_atom_site_label_1
_geom_bond_atom_site_label_2
_geom_bond_distance
N80 C81 0.978(12)
C81 C82 1.436(18)
C82 H82A 0.9800
C82 H82B 0.9800
C82 H82C 0.9800
O1A C1 1.244(4)
O1B C1 1.241(4)
N3 C3 1.148(4)
N5 C6 1.404(4)
N5 C18 1.417(4)
N5 C12 1.432(4)
C1 C2 1.513(4)
C2 C4 1.336(4)
C2 C3 1.435(4)
C4 C9 1.460(4)
C4 H4 0.9500
C6 C7 1.389(4)
C6 C11 1.397(4)
C7 C8 1.377(4)
C7 H7 0.9500
C8 C9 1.404(4)
C8 H8 0.9500
C9 C10 1.393(4)
C10 C11 1.378(4)
C10 H10 0.9500
C11 H11 0.9500
C12 C17 1.378(4)
C12 C13 1.379(4)
C13 C14 1.391(4)
C13 H13 0.9500
C14 C15 1.376(5)
C14 H14 0.9500
C15 C16 1.375(5)
C15 H15 0.9500
C16 C17 1.385(5)
C16 H16 0.9500
C17 H17 0.9500
C18 C19 1.376(5)
C18 C23 1.378(5)
C19 C20 1.368(6)
C19 H19 0.9500
C20 C21 1.376(7)
C20 H20 0.9500
C21 C22 1.368(7)
C21 H21 0.9500
C22 C23 1.387(5)
C22 H22 0.9500
C23 H23 0.9500
N90 C91 1.442(6)
N90 H90A 0.99(4)
N90 H90B 1.05(4)
N90 H90C 0.95(5)
C91 C92 1.511(6)
C91 H91A 0.9900
C91 H91B 0.9900
C92 C93 1.472(7)
C92 H92A 0.9900
C92 H92B 0.9900
C93 H93A 0.9800
C93 H93B 0.9800
C93 H93C 0.9800

loop_
_geom_hbond_atom_site_label_D
_geom_hbond_atom_site_label_H
_geom_hbond_atom_site_label_A
_geom_hbond_distance_DH
_geom_hbond_distance_HA
_geom_hbond_distance_DA
_geom_hbond_angle_DHA
_geom_hbond_site_symmetry_A
N90 H90A O1A 0.99(4) 1.74(4) 2.709(4) 164(3) .
N90 H90B O1B 1.05(4) 1.74(4) 2.769(4) 168(3) 1_545
N90 H90C O1B 0.95(5) 1.87(5) 2.803(4) 165(4) 2_545

loop_
_geom_torsion_atom_site_label_1
_geom_torsion_atom_site_label_2
_geom_torsion_atom_site_label_3
_geom_torsion_atom_site_label_4
_geom_torsion
O1B C1 C2 C4 -163.4(3)
O1A C1 C2 C4 15.2(4)
O1B C1 C2 C3 10.9(4)
O1A C1 C2 C3 -170.6(3)
C4 C2 C3 N3 104(8)
C1 C2 C3 N3 -70(8)
C3 C2 C4 C9 7.7(5)
C1 C2 C4 C9 -178.4(3)
C18 N5 C6 C7 -145.6(3)
C12 N5 C6 C7 25.6(4)
C18 N5 C6 C11 33.4(4)
C12 N5 C6 C11 -155.5(3)
C11 C6 C7 C8 -2.3(5)
N5 C6 C7 C8 176.7(3)
C6 C7 C8 C9 3.1(5)
C7 C8 C9 C10 -1.6(5)
C7 C8 C9 C4 -178.8(3)
C2 C4 C9 C10 33.5(5)
C2 C4 C9 C8 -149.5(3)
C8 C9 C10 C11 -0.5(4)
C4 C9 C10 C11 176.6(3)
C9 C10 C11 C6 1.2(5)
C7 C6 C11 C10 0.2(4)
N5 C6 C11 C10 -178.8(3)
C6 N5 C12 C17 -123.5(3)
C18 N5 C12 C17 47.6(4)
C6 N5 C12 C13 56.8(4)
C18 N5 C12 C13 -132.0(3)
C17 C12 C13 C14 0.2(5)
N5 C12 C13 C14 179.8(3)
C12 C13 C14 C15 -1.0(5)
C13 C14 C15 C16 1.0(5)
C14 C15 C16 C17 -0.2(5)
C13 C12 C17 C16 0.6(5)
N5 C12 C17 C16 -179.0(3)
C15 C16 C17 C12 -0.6(5)
C6 N5 C18 C19 48.3(4)
C12 N5 C18 C19 -122.9(3)
C6 N5 C18 C23 -131.4(3)
C12 N5 C18 C23 57.4(4)
C23 C18 C19 C20 1.4(5)
N5 C18 C19 C20 -178.3(3)
C18 C19 C20 C21 -0.9(6)
C19 C20 C21 C22 -0.3(6)
C20 C21 C22 C23 1.1(6)
C19 C18 C23 C22 -0.6(5)
N5 C18 C23 C22 179.1(3)
C21 C22 C23 C18 -0.6(5)
N90 C91 C92 C93 174.3(4)
